data_7230382
loop_
_publ_author_name
'Tryznowski, M.'
'\'Swiderska, A.'

_publ_section_title
;
 Novel high reactive bifunctional five- and six-membered bicyclic
 dicarbonate -- synthesis and characterisation
;
_journal_issue 21
_journal_name_full 'RSC Advances'
_journal_page_first 11749
_journal_paper_doi 10.1039/C8RA00669E
_journal_volume 8
_journal_year 2018
_chemical_formula_sum 'C8 H10 O7'
_chemical_formula_weight 218.16
_space_group_crystal_system monoclinic
_space_group_IT_number 14
_space_group_name_Hall '-P 2ybc'
_space_group_name_H-M_alt 'P 1 21/c 1'
_symmetry_space_group_name_Hall '-P 2ybc'
_symmetry_space_group_name_H-M 'P 1 21/c 1'
_atom_sites_solution_hydrogens geom
_audit_update_record
;
2018-01-21 deposited with the CCDC.
2018-03-15 downloaded from the CCDC.
;
_cell_angle_alpha 90
_cell_angle_beta 93.598(2)
_cell_angle_gamma 90
_cell_formula_units_Z 4
_cell_length_a 10.5437(12)
_cell_length_b 8.0245(9)
_cell_length_c 10.8487(12)
_cell_measurement_reflns_used 8594
_cell_measurement_temperature 100.(2)
_cell_measurement_theta_max 68.3049
_cell_measurement_theta_min 4.0830
_cell_volume 916.08(18)
_computing_cell_refinement 'SAINT V8.34A (Bruker AXS Inc., 2013)'
_computing_data_collection 'APEX2 V2013 (Bruker AXS Inc., 2013)'
_computing_data_reduction 'SAINT V8.34A (Bruker AXS Inc., 2013)'
_computing_publication_material 'APEX2 V2013 (Bruker AXS Inc., 2013)'
_computing_structure_refinement 'SHELXL-2013 (Sheldrick, 2013)'
_computing_structure_solution 'SHELXS-97 (Sheldrick, 2008)'
_diffrn_ambient_temperature 100.(2)
_diffrn_detector_area_resol_mean 10.4167
_diffrn_measured_fraction_theta_full 0.996
_diffrn_measured_fraction_theta_max 0.996
_diffrn_measurement_device_type 'Bruker D8 VENTURE PHOTON 100 CMOS'
_diffrn_measurement_method 'omega and phi scans'
_diffrn_radiation_monochromator mirror
_diffrn_radiation_type CuK\a
_diffrn_radiation_wavelength 1.54178
_diffrn_reflns_av_R_equivalents 0.0251
_diffrn_reflns_av_unetI/netI 0.0161
_diffrn_reflns_limit_h_max 12
_diffrn_reflns_limit_h_min -12
_diffrn_reflns_limit_k_max 9
_diffrn_reflns_limit_k_min -9
_diffrn_reflns_limit_l_max 12
_diffrn_reflns_limit_l_min -12
_diffrn_reflns_number 10146
_diffrn_reflns_theta_full 67.46
_diffrn_reflns_theta_max 67.46
_diffrn_reflns_theta_min 6.87
_diffrn_source 'INCOATEC I\mS micro--focus source'
_exptl_absorpt_coefficient_mu 1.246
_exptl_absorpt_correction_T_max 0.79
_exptl_absorpt_correction_T_min 0.73
_exptl_absorpt_correction_type multi-scan
_exptl_absorpt_process_details 'SADABS V2012/1 (Bruker AXS Inc.)'
_exptl_crystal_colour colourless
_exptl_crystal_density_diffrn 1.582
_exptl_crystal_density_method 'not measured'
_exptl_crystal_description prism
_exptl_crystal_F_000 456
_exptl_crystal_size_max 0.298
_exptl_crystal_size_mid 0.281
_exptl_crystal_size_min 0.199
_refine_diff_density_max 0.284
_refine_diff_density_min -0.182
_refine_ls_extinction_coef 0.0151(9)
_refine_ls_extinction_method SHELXL
_refine_ls_goodness_of_fit_ref 1.193
_refine_ls_hydrogen_treatment constr
_refine_ls_matrix_type full
_refine_ls_number_parameters 194
_refine_ls_number_reflns 1641
_refine_ls_number_restraints 49
_refine_ls_restrained_S_all 1.195
_refine_ls_R_factor_all 0.0340
_refine_ls_R_factor_gt 0.0332
_refine_ls_shift/su_max 0.000
_refine_ls_shift/su_mean 0.000
_refine_ls_structure_factor_coef Fsqd
_refine_ls_weighting_details 'w=1/[\s^2^(Fo^2^)+(0.0331P)^2^+0.4109P] where P=(Fo^2^+2Fc^2^)/3'
_refine_ls_weighting_scheme calc
_refine_ls_wR_factor_gt 0.0844
_refine_ls_wR_factor_ref 0.0851
_reflns_number_gt 1603
_reflns_number_total 1641
_reflns_threshold_expression 'I > 2\s(I)'
_cod_data_source_file c8ra00669e2.cif
_cod_data_source_block I
_cod_database_code 7230382

loop_
_space_group_symop_operation_xyz
'x, y, z'
'-x, y+1/2, -z+1/2'
'-x, -y, -z'
'x, -y-1/2, z-1/2'

loop_
_atom_site_type_symbol
_atom_site_label
_atom_site_fract_x
_atom_site_fract_y
_atom_site_fract_z
_atom_site_U_iso_or_equiv
_atom_site_adp_type
_atom_site_calc_flag
_atom_site_refinement_flags_adp
_atom_site_refinement_flags_occupancy
_atom_site_refinement_flags_posn
_atom_site_occupancy
_atom_site_disorder_assembly
_atom_site_disorder_group
O O1 0.3166(4) 0.1095(11) 0.4150(7) 0.0273(9) Uani d . P D 0.839(3) A 1
O O2 0.5206(3) 0.1253(4) 0.3678(3) 0.0359(6) Uani d . P D 0.839(3) A 1
O O3 0.45621(17) 0.2461(3) 0.53796(19) 0.0277(4) Uani d . P D 0.839(3) A 1
O O4 0.27576(14) 0.49926(18) 0.46997(11) 0.0240(4) Uani d . P D 0.839(3) A 1
O O5 0.1660(3) 0.6258(5) 0.2373(3) 0.0265(8) Uani d . P D 0.839(3) A 1
O O6 -0.0177(3) 0.5056(5) 0.2035(3) 0.0365(7) Uani d . P D 0.839(3) A 1
O O7 0.0200(3) 0.6160(5) 0.3869(3) 0.0255(7) Uani d . P D 0.839(3) A 1
C C1 0.43737(14) 0.15636(19) 0.43451(14) 0.0266(4) Uani d . P D 0.839(3) A 1
C C2 0.33602(19) 0.2685(2) 0.59595(16) 0.0257(5) Uani d . P D 0.839(3) A 1
H H2 0.3431 0.2249 0.6825 0.031 Uiso calc U P R 0.839(3) A 1
C C3 0.2429(5) 0.1605(6) 0.5148(5) 0.0286(9) Uani d U P D 0.839(3) A 1
H H3A 0.2139 0.0629 0.5614 0.034 Uiso calc U P R 0.839(3) A 1
H H3B 0.1678 0.2261 0.4843 0.034 Uiso calc U P R 0.839(3) A 1
C C4 0.30161(17) 0.4503(2) 0.59556(15) 0.0242(4) Uani d . P D 0.839(3) A 1
H H4A 0.2258 0.4686 0.6432 0.029 Uiso calc U P R 0.839(3) A 1
H H4B 0.3728 0.5167 0.6338 0.029 Uiso calc U P R 0.839(3) A 1
C C5 0.24105(16) 0.6698(2) 0.45612(15) 0.0205(4) Uani d . P D 0.839(3) A 1
H H5 0.2973 0.7405 0.5123 0.025 Uiso calc U P R 0.839(3) A 1
C C6 0.2568(3) 0.7178(5) 0.3218(3) 0.0237(7) Uani d U P D 0.839(3) A 1
H H6A 0.2426 0.8391 0.3114 0.028 Uiso calc U P R 0.839(3) A 1
H H6B 0.3447 0.6929 0.3003 0.028 Uiso calc U P R 0.839(3) A 1
C C7 0.0518(6) 0.5825(11) 0.2742(5) 0.0254(15) Uani d . P D 0.839(3) A 1
C C8 0.10314(17) 0.7004(2) 0.47999(16) 0.0206(4) Uani d . P D 0.839(3) A 1
H H8A 0.0858 0.6586 0.5631 0.025 Uiso calc U P R 0.839(3) A 1
H H8B 0.0856 0.8216 0.4777 0.025 Uiso calc U P R 0.839(3) A 1
O O1B 0.1801(16) 0.645(2) 0.2479(17) 0.011(3) Uiso d . P D 0.161(3) A 2
O O2B -0.0254(19) 0.543(2) 0.199(2) 0.033(5) Uiso d . P D 0.161(3) A 2
O O3B 0.0372(17) 0.637(3) 0.3873(19) 0.026(5) Uiso d . P D 0.161(3) A 2
O O4B 0.2278(8) 0.4352(11) 0.4797(7) 0.031(2) Uiso d . P D 0.161(3) A 2
O O5B 0.318(3) 0.095(6) 0.428(4) 0.035(10) Uiso d . P D 0.161(3) A 2
O O6B 0.5042(18) 0.089(2) 0.3594(18) 0.040(5) Uiso d . P D 0.161(3) A 2
O O7B 0.4754(13) 0.2763(16) 0.5097(11) 0.042(4) Uiso d . P D 0.161(3) A 2
C C1B 0.066(3) 0.591(5) 0.269(3) 0.016(7) Uiso d . P D 0.161(3) A 2
C C2B 0.1583(11) 0.7038(12) 0.4396(9) 0.023(2) Uiso d . P D 0.161(3) A 2
H H2B 0.1451 0.8174 0.4745 0.028 Uiso calc U P R 0.161(3) A 2
C C3B 0.2560(19) 0.711(3) 0.3458(16) 0.026(4) Uiso d U P D 0.161(3) A 2
H H3B1 0.2837 0.8264 0.3295 0.032 Uiso calc U P R 0.161(3) A 2
H H3B2 0.3308 0.6402 0.3684 0.032 Uiso calc U P R 0.161(3) A 2
C C4B 0.2106(10) 0.5923(12) 0.5365(9) 0.032(3) Uiso d . P D 0.161(3) A 2
H H4B1 0.2928 0.6355 0.5723 0.038 Uiso calc U P R 0.161(3) A 2
H H4B2 0.1513 0.5822 0.6033 0.038 Uiso calc U P R 0.161(3) A 2
C C5B 0.2593(10) 0.3141(12) 0.5682(9) 0.028(2) Uiso d . P D 0.161(3) A 2
H H5B 0.2077 0.3348 0.6409 0.034 Uiso calc U P R 0.161(3) A 2
C C6B 0.236(2) 0.140(3) 0.526(2) 0.018(4) Uiso d U P D 0.161(3) A 2
H H6B1 0.2507 0.0633 0.5964 0.022 Uiso calc U P R 0.161(3) A 2
H H6B2 0.1456 0.129 0.4949 0.022 Uiso calc U P R 0.161(3) A 2
C C7B 0.43737(14) 0.15636(19) 0.43451(14) 0.0266(4) Uani d . P D 0.161(3) A 2
C C8B 0.3991(13) 0.3205(18) 0.6125(12) 0.047(3) Uiso d . P D 0.161(3) A 2
H H8B1 0.4216 0.4339 0.6423 0.057 Uiso calc U P R 0.161(3) A 2
H H8B2 0.4159 0.2413 0.6816 0.057 Uiso calc U P R 0.161(3) A 2

loop_
_atom_site_aniso_label
_atom_site_aniso_U_11
_atom_site_aniso_U_22
_atom_site_aniso_U_33
_atom_site_aniso_U_12
_atom_site_aniso_U_13
_atom_site_aniso_U_23
O1 0.0266(16) 0.0312(15) 0.0243(14) -0.0006(8) 0.0031(8) -0.0070(18)
O2 0.0302(11) 0.0414(15) 0.0375(11) 0.0044(11) 0.0131(8) -0.0050(10)
O3 0.0230(8) 0.0303(9) 0.0296(9) 0.0042(7) -0.0007(7) -0.0044(8)
O4 0.0293(7) 0.0229(7) 0.0201(6) 0.0054(6) 0.0038(5) 0.0006(5)
O5 0.0276(14) 0.0311(15) 0.0207(11) -0.0088(9) 0.0013(8) -0.0045(8)
O6 0.0387(12) 0.0376(18) 0.0323(11) -0.0091(13) -0.0045(7) -0.0099(12)
O7 0.0238(12) 0.0307(14) 0.0222(10) -0.0070(9) 0.0034(8) -0.0030(7)
C1 0.0273(8) 0.0273(8) 0.0252(7) 0.0047(6) 0.0020(6) 0.0026(6)
C2 0.0292(11) 0.0265(10) 0.0221(8) 0.0024(9) 0.0071(7) 0.0019(7)
C3 0.0311(15) 0.0275(16) 0.0284(16) -0.0040(10) 0.0120(10) 0.0049(12)
C4 0.0265(9) 0.0273(10) 0.0186(8) 0.0024(7) 0.0008(6) -0.0006(7)
C5 0.0222(9) 0.0189(8) 0.0208(9) -0.0007(7) 0.0042(7) -0.0003(6)
C6 0.0334(13) 0.0258(12) 0.0123(12) -0.0063(7) 0.0043(10) 0.0015(11)
C7 0.026(2) 0.027(2) 0.0236(18) -0.0039(15) 0.0040(12) 0.0012(10)
C8 0.0214(9) 0.0221(9) 0.0186(8) -0.0011(7) 0.0043(7) -0.0017(6)
C7B 0.0273(8) 0.0273(8) 0.0252(7) 0.0047(6) 0.0020(6) 0.0026(6)

loop_
_atom_type_symbol
_atom_type_description
_atom_type_scat_dispersion_real
_atom_type_scat_dispersion_imag
_atom_type_scat_source
C C 0.0181 0.0091 'International Tables Vol C Tables 4.2.6.8 and 6.1.1.4'
H H 0.0000 0.0000 'International Tables Vol C Tables 4.2.6.8 and 6.1.1.4'
O O 0.0492 0.0322 'International Tables Vol C Tables 4.2.6.8 and 6.1.1.4'

loop_
_geom_angle_atom_site_label_1
_geom_angle_atom_site_label_2
_geom_angle_atom_site_label_3
_geom_angle
C1 O1 C3 111.0(4)
C1 O3 C2 109.89(16)
C5 O4 C4 113.48(13)
C7 O5 C6 120.2(4)
C7 O7 C8 124.0(4)
O2 C1 O1 125.0(3)
O2 C1 O3 122.9(2)
O1 C1 O3 112.1(2)
O3 C2 C4 109.49(16)
O3 C2 C3 102.9(2)
C4 C2 C3 113.5(2)
O3 C2 H2 110.2
C4 C2 H2 110.2
C3 C2 H2 110.2
O1 C3 C2 103.6(3)
O1 C3 H3A 111.0
C2 C3 H3A 111.0
O1 C3 H3B 111.0
C2 C3 H3B 111.0
H3A C3 H3B 109.0
O4 C4 C2 107.55(14)
O4 C4 H4A 110.2
C2 C4 H4A 110.2
O4 C4 H4B 110.2
C2 C4 H4B 110.2
H4A C4 H4B 108.5
O4 C5 C8 112.47(14)
O4 C5 C6 107.54(19)
C8 C5 C6 106.59(19)
O4 C5 H5 110.0
C8 C5 H5 110.0
C6 C5 H5 110.0
O5 C6 C5 111.1(3)
O5 C6 H6A 109.4
C5 C6 H6A 109.4
O5 C6 H6B 109.4
C5 C6 H6B 109.4
H6A C6 H6B 108.0
O6 C7 O7 121.2(5)
O6 C7 O5 117.9(5)
O7 C7 O5 120.8(4)
O7 C8 C5 110.36(19)
O7 C8 H8A 109.6
C5 C8 H8A 109.6
O7 C8 H8B 109.6
C5 C8 H8B 109.6
H8A C8 H8B 108.1
C1B O1B C3B 118.9(18)
C1B O3B C2B 102.6(15)
C5B O4B C4B 110.6(7)
O2B C1B O1B 133.(3)
O2B C1B O3B 116.(2)
O1B C1B O3B 109.2(19)
C4B C2B O3B 109.6(12)
C4B C2B C3B 105.6(12)
O3B C2B C3B 111.8(13)
C4B C2B H2B 109.9
O3B C2B H2B 109.9
C3B C2B H2B 109.9
O1B C3B C2B 96.7(14)
O1B C3B H3B1 112.4
C2B C3B H3B1 112.4
O1B C3B H3B2 112.4
C2B C3B H3B2 112.4
H3B1 C3B H3B2 110.0
O4B C4B C2B 106.5(8)
O4B C4B H4B1 110.4
C2B C4B H4B1 110.4
O4B C4B H4B2 110.4
C2B C4B H4B2 110.4
H4B1 C4B H4B2 108.6
O4B C5B C6B 114.4(13)
O4B C5B C8B 112.3(9)
C6B C5B C8B 105.7(13)
O4B C5B H5B 108.1
C6B C5B H5B 108.1
C8B C5B H5B 108.1
O5B C6B C5B 111.(2)
O5B C6B H6B1 109.4
C5B C6B H6B1 109.4
O5B C6B H6B2 109.4
C5B C6B H6B2 109.4
H6B1 C6B H6B2 108.0
O7B C8B C5B 108.6(11)
O7B C8B H8B1 110.0
C5B C8B H8B1 110.0
O7B C8B H8B2 110.0
C5B C8B H8B2 110.0
H8B1 C8B H8B2 108.3

loop_
_geom_bond_atom_site_label_1
_geom_bond_atom_site_label_2
_geom_bond_distance
O1 C1 1.331(4)
O1 C3 1.433(5)
O2 C1 1.198(3)
O3 C1 1.338(2)
O3 C2 1.461(3)
O4 C5 1.422(2)
O4 C4 1.428(2)
O5 C7 1.337(6)
O5 C6 1.481(4)
O6 C7 1.198(5)
O7 C7 1.316(5)
O7 C8 1.461(4)
C2 C4 1.503(3)
C2 C3 1.543(6)
C2 H2 1.0
C3 H3A 0.99
C3 H3B 0.99
C4 H4A 0.99
C4 H4B 0.99
C5 C8 1.513(2)
C5 C6 1.527(3)
C5 H5 1.0
C6 H6A 0.99
C6 H6B 0.99
C8 H8A 0.99
C8 H8B 0.99
O1B C1B 1.31(2)
O1B C3B 1.39(2)
O2B C1B 1.25(2)
O3B C1B 1.39(3)
O3B C2B 1.464(18)
O4B C5B 1.391(12)
O4B C4B 1.420(12)
O5B C6B 1.45(3)
O7B C8B 1.459(15)
C2B C4B 1.462(13)
C2B C3B 1.49(2)
C2B H2B 1.0
C3B H3B1 0.99
C3B H3B2 0.99
C4B H4B1 0.99
C4B H4B2 0.99
C5B C6B 1.48(2)
C5B C8B 1.522(15)
C5B H5B 1.0
C6B H6B1 0.99
C6B H6B2 0.99
C8B H8B1 0.99
C8B H8B2 0.99

loop_
_geom_torsion_atom_site_label_1
_geom_torsion_atom_site_label_2
_geom_torsion_atom_site_label_3
_geom_torsion_atom_site_label_4
_geom_torsion
C3 O1 C1 O2 177.5(4)
C3 O1 C1 O3 -3.5(8)
C2 O3 C1 O2 177.5(2)
C2 O3 C1 O1 -1.5(5)
C1 O3 C2 C4 -115.64(18)
C1 O3 C2 C3 5.4(3)
C1 O1 C3 C2 6.6(8)
O3 C2 C3 O1 -6.9(5)
C4 C2 C3 O1 111.3(5)
C5 O4 C4 C2 179.70(15)
O3 C2 C4 O4 66.46(19)
C3 C2 C4 O4 -47.9(2)
C4 O4 C5 C8 -80.30(18)
C4 O4 C5 C6 162.65(18)
C7 O5 C6 C5 31.7(7)
O4 C5 C6 O5 65.4(3)
C8 C5 C6 O5 -55.5(3)
C8 O7 C7 O6 176.2(6)
C8 O7 C7 O5 -0.2(11)
C6 O5 C7 O6 -178.7(6)
C6 O5 C7 O7 -2.2(11)
C7 O7 C8 C5 -27.2(7)
O4 C5 C8 O7 -65.0(2)
C6 C5 C8 O7 52.6(3)
C3B O1B C1B O2B 172.(4)
C3B O1B C1B O3B 9.(5)
C2B O3B C1B O2B -174.(3)
C2B O3B C1B O1B -8.(4)
C1B O3B C2B C4B -111.(2)
C1B O3B C2B C3B 5.(3)
C1B O1B C3B C2B -5.(3)
C4B C2B C3B O1B 118.5(14)
O3B C2B C3B O1B -1.(2)
C5B O4B C4B C2B -171.1(9)
O3B C2B C4B O4B 59.7(14)
C3B C2B C4B O4B -60.9(13)
C4B O4B C5B C6B 159.7(13)
C4B O4B C5B C8B -79.8(11)
O4B C5B C6B O5B 66.(3)
C8B C5B C6B O5B -58.(3)
O4B C5B C8B O7B -65.8(12)
C6B C5B C8B O7B 59.6(15)
